data_4030300
loop_
_publ_author_name
'Biegger, Philipp'
'Stolz, Sebastian'
'Intorp, Sebastian N.'
'Zhang, Yexiang'
'Engelhart, Jens U.'
'Rominger, Frank'
'Hardcastle, Kenneth I.'
'Lemmer, Uli'
'Qian, Xuhong'
'Hamburger, Manuel'
'Bunz, U. H. F.'

_publ_section_title
;
 Soluble Diazaiptycenes: Materials for Solution-Processed Organic
 Electronics.
;
_journal_issue 1
_journal_name_full 'The Journal of organic chemistry'
_journal_page_first 582
_journal_paper_doi 10.1021/jo502564w
_journal_volume 80
_journal_year 2014
_chemical_formula_sum 'C48 H56 N2 Si2'
_chemical_formula_weight 717.12
_chemical_name_common '1a in manuscript'
_chemical_name_systematic
; 
 ? 
;
_space_group_crystal_system monoclinic
_space_group_IT_number 14
_space_group_name_Hall '-P 2ybc'
_space_group_name_H-M_alt 'P 1 21/c 1'
_symmetry_space_group_name_Hall '-P 2ybc'
_symmetry_space_group_name_H-M 'P 1 21/c 1'
_atom_sites_solution_hydrogens geom
_audit_creation_method SHELXL-2014
_cell_angle_alpha 90
_cell_angle_beta 99.30(2)
_cell_angle_gamma 90
_cell_formula_units_Z 4
_cell_length_a 16.33(2)
_cell_length_b 20.33(3)
_cell_length_c 14.711(19)
_cell_measurement_reflns_used 787
_cell_measurement_temperature 200(2)
_cell_measurement_theta_max 12.24
_cell_measurement_theta_min 2.37
_cell_volume 4820(11)
_computing_cell_refinement 'Bruker SAINT'
_computing_data_collection 'Bruker APEX2'
_computing_data_reduction 'Bruker SAINT'
_computing_molecular_graphics 'Bruker SHELXTL'
_computing_publication_material 'Bruker SHELXTL'
_computing_structure_refinement 'SHELXL-2014 (Sheldrick, 2014)'
_computing_structure_solution 'SHELXS-97 (Sheldrick 2008)'
_diffrn_ambient_temperature 200(2)
_diffrn_measured_fraction_theta_full 0.171
_diffrn_measured_fraction_theta_max 1.000
_diffrn_measurement_device_type 'Bruker APEX-II Quazar'
_diffrn_measurement_method '\f and \w scans'
_diffrn_radiation_type MoK\a
_diffrn_radiation_wavelength 0.71073
_diffrn_reflns_av_R_equivalents 0.1853
_diffrn_reflns_av_unetI/netI 0.1286
_diffrn_reflns_Laue_measured_fraction_full 0.171
_diffrn_reflns_Laue_measured_fraction_max 1.000
_diffrn_reflns_limit_h_max 10
_diffrn_reflns_limit_h_min -10
_diffrn_reflns_limit_k_max 13
_diffrn_reflns_limit_k_min -13
_diffrn_reflns_limit_l_max 9
_diffrn_reflns_limit_l_min -9
_diffrn_reflns_number 9317
_diffrn_reflns_point_group_measured_fraction_full 0.171
_diffrn_reflns_point_group_measured_fraction_max 1.000
_diffrn_reflns_theta_full 25.242
_diffrn_reflns_theta_max 13.704
_diffrn_reflns_theta_min 1.263
_diffrn_source 'ImuS microsource'
_exptl_absorpt_coefficient_mu 0.103
_exptl_absorpt_correction_T_max 0.9557
_exptl_absorpt_correction_T_min 0.3859
_exptl_absorpt_correction_type multi-scan
_exptl_absorpt_process_details
;
Sheldrick, G. M. (2008). <i>SADABS</i>. University of G\"ottingen, Germany.
;
_exptl_crystal_colour yellow
_exptl_crystal_density_diffrn 0.988
_exptl_crystal_description plate
_exptl_crystal_F_000 1544
_exptl_crystal_size_max 0.370
_exptl_crystal_size_mid 0.080
_exptl_crystal_size_min 0.030
_refine_diff_density_max 0.594
_refine_diff_density_min -0.328
_refine_diff_density_rms 0.107
_refine_ls_extinction_method none
_refine_ls_goodness_of_fit_ref 1.415
_refine_ls_hydrogen_treatment constr
_refine_ls_matrix_type full
_refine_ls_number_parameters 222
_refine_ls_number_reflns 1497
_refine_ls_number_restraints 349
_refine_ls_restrained_S_all 1.292
_refine_ls_R_factor_all 0.1998
_refine_ls_R_factor_gt 0.1369
_refine_ls_shift/su_max 0.000
_refine_ls_shift/su_mean 0.000
_refine_ls_structure_factor_coef Fsqd
_refine_ls_weighting_details 'w=1/[\s^2^(Fo^2^)+(0.2000P)^2^] where P=(Fo^2^+2Fc^2^)/3'
_refine_ls_weighting_scheme calc
_refine_ls_wR_factor_gt 0.3663
_refine_ls_wR_factor_ref 0.4113
_reflns_Friedel_coverage 0.000
_reflns_number_gt 852
_reflns_number_total 1497
_reflns_threshold_expression 'I > 2\s(I)'
_cod_data_source_file jo502564w_si_002.cif
_cod_data_source_block pb6
_cod_depositor_comments 'Adding full bibliography for 4030300--4030301.cif.'
_cod_database_code 4030300
_shelx_space_group_comment
; 
The symmetry employed for this shelxl refinement is uniquely defined 
by the following loop, which should always be used as a source of 
symmetry information in preference to the above space-group names. 
They are only intended as comments. 
;
_shelx_estimated_absorpt_t_min 0.963
_shelx_estimated_absorpt_t_max 0.997
_shelxl_version_number 2014-3

loop_
_space_group_symop_operation_xyz
'x, y, z'
'-x, y+1/2, -z+1/2'
'-x, -y, -z'
'x, -y-1/2, z-1/2'

loop_
_atom_site_label
_atom_site_type_symbol
_atom_site_fract_x
_atom_site_fract_y
_atom_site_fract_z
_atom_site_U_iso_or_equiv
_atom_site_adp_type
_atom_site_occupancy
_atom_site_site_symmetry_order
_atom_site_calc_flag
_atom_site_refinement_flags_posn
_atom_site_refinement_flags_adp
Si1 Si 0.6430(6) 0.7825(5) 0.2079(6) 0.078(4) Uani 1 1 d D U
Si2 Si 1.2909(7) 0.8901(5) 0.6264(6) 0.083(4) Uani 1 1 d D U
C1 C 0.799(2) 0.8274(14) 0.332(2) 0.065(11) Uiso 1 1 d D U
C2 C 0.7392(19) 0.8106(13) 0.283(2) 0.065(11) Uiso 1 1 d D U
C3 C 1.108(2) 0.8744(12) 0.553(2) 0.044(10) Uiso 1 1 d D U
C4 C 1.177(2) 0.8794(12) 0.5883(18) 0.057(10) Uiso 1 1 d D U
C11 C 0.8713(17) 0.8409(13) 0.390(2) 0.057(10) Uiso 1 1 d D U
C12 C 0.9025(14) 0.8027(12) 0.4644(17) 0.049(10) Uiso 1 1 d D U
H12 H 0.8703 0.7670 0.4805 0.059 Uiso 1 1 calc R U
C13 C 0.9791(14) 0.8145(12) 0.5165(17) 0.056(10) Uiso 1 1 d D U
H13 H 0.9988 0.7834 0.5632 0.067 Uiso 1 1 calc R U
C14 C 1.0292(17) 0.8671(12) 0.5068(18) 0.044(10) Uiso 1 1 d D U
C15 C 0.9981(15) 0.9088(13) 0.4314(18) 0.061(10) Uiso 1 1 d D U
N16 N 1.0462(13) 0.9610(11) 0.4171(16) 0.071(9) Uiso 1 1 d D U
C17 C 1.0157(15) 1.0014(13) 0.3461(18) 0.065(11) Uiso 1 1 d D U
C18 C 1.0665(17) 1.0557(13) 0.3297(19) 0.075(11) Uiso 1 1 d D U
H18 H 1.1158 1.0662 0.3707 0.089 Uiso 1 1 calc R U
C19 C 1.0409(15) 1.0919(12) 0.2520(18) 0.067(11) Uiso 1 1 d D U
C20 C 1.0823(14) 1.1557(11) 0.2250(16) 0.065(10) Uiso 1 1 d D U
H20 H 1.1314 1.1694 0.2708 0.079 Uiso 1 1 calc R U
C21 C 0.9538(15) 1.1226(11) 0.1050(17) 0.071(11) Uiso 1 1 d D U
H21 H 0.9050 1.1103 0.0578 0.085 Uiso 1 1 calc R U
C22 C 0.9671(16) 1.0756(12) 0.1897(18) 0.065(11) Uiso 1 1 d D U
C23 C 0.9183(16) 1.0236(12) 0.2043(18) 0.055(11) Uiso 1 1 d D U
H23 H 0.8693 1.0138 0.1622 0.066 Uiso 1 1 calc R U
C24 C 0.9426(15) 0.9846(12) 0.2843(17) 0.058(11) Uiso 1 1 d D U
N25 N 0.8937(12) 0.9339(11) 0.2990(15) 0.059(9) Uiso 1 1 d D U
C26 C 0.9199(14) 0.8968(12) 0.3757(17) 0.055(10) Uiso 1 1 d D U
C31 C 0.6116(13) 0.8478(10) 0.1176(15) 0.069(10) Uiso 1 1 d D U
H31 H 0.6405 0.8368 0.0646 0.083 Uiso 1 1 calc R U
C32 C 0.6388(17) 0.9175(10) 0.148(2) 0.114(14) Uiso 1 1 d D U
H32A H 0.6984 0.9177 0.1716 0.171 Uiso 1 1 calc R U
H32B H 0.6272 0.9473 0.0950 0.171 Uiso 1 1 calc R U
H32C H 0.6082 0.9321 0.1962 0.171 Uiso 1 1 calc R U
C33 C 0.5185(13) 0.8464(13) 0.0801(18) 0.088(12) Uiso 1 1 d D U
H33A H 0.5019 0.8015 0.0610 0.132 Uiso 1 1 calc R U
H33B H 0.4875 0.8607 0.1283 0.132 Uiso 1 1 calc R U
H33C H 0.5066 0.8760 0.0271 0.132 Uiso 1 1 calc R U
C34 C 0.5632(14) 0.7706(10) 0.2861(16) 0.079(11) Uiso 1 1 d D U
H34 H 0.5105 0.7580 0.2453 0.095 Uiso 1 1 calc R U
C35 C 0.5855(18) 0.7130(12) 0.3525(18) 0.108(14) Uiso 1 1 d D U
H35A H 0.5969 0.6739 0.3177 0.162 Uiso 1 1 calc R U
H35B H 0.6349 0.7242 0.3970 0.162 Uiso 1 1 calc R U
H35C H 0.5390 0.7041 0.3853 0.162 Uiso 1 1 calc R U
C36 C 0.5446(17) 0.8337(12) 0.3349(18) 0.092(13) Uiso 1 1 d D U
H36A H 0.5307 0.8689 0.2894 0.138 Uiso 1 1 calc R U
H36B H 0.4976 0.8264 0.3675 0.138 Uiso 1 1 calc R U
H36C H 0.5934 0.8465 0.3791 0.138 Uiso 1 1 calc R U
C37 C 0.6665(14) 0.7019(10) 0.1534(16) 0.074(11) Uiso 1 1 d D U
H37 H 0.6918 0.6727 0.2051 0.089 Uiso 1 1 calc R U
C38 C 0.7322(14) 0.7098(13) 0.0907(17) 0.075(12) Uiso 1 1 d D U
H38A H 0.7804 0.7329 0.1241 0.113 Uiso 1 1 calc R U
H38B H 0.7492 0.6663 0.0719 0.113 Uiso 1 1 calc R U
H38C H 0.7088 0.7351 0.0360 0.113 Uiso 1 1 calc R U
C39 C 0.5896(15) 0.6660(12) 0.1049(19) 0.091(13) Uiso 1 1 d D U
H39A H 0.5492 0.6619 0.1471 0.137 Uiso 1 1 calc R U
H39B H 0.5650 0.6910 0.0503 0.137 Uiso 1 1 calc R U
H39C H 0.6053 0.6221 0.0862 0.137 Uiso 1 1 calc R U
C41 C 1.3228(13) 0.9622(10) 0.5584(17) 0.093(12) Uiso 1 1 d D U
H41 H 1.3100 0.9484 0.4924 0.112 Uiso 1 1 calc R U
C42 C 1.4151(14) 0.9775(13) 0.576(2) 0.114(14) Uiso 1 1 d D U
H42A H 1.4465 0.9370 0.5700 0.171 Uiso 1 1 calc R U
H42B H 1.4276 1.0096 0.5300 0.171 Uiso 1 1 calc R U
H42C H 1.4307 0.9957 0.6376 0.171 Uiso 1 1 calc R U
C43 C 1.2691(17) 1.0224(11) 0.566(2) 0.124(15) Uiso 1 1 d D U
H43A H 1.2104 1.0097 0.5540 0.186 Uiso 1 1 calc R U
H43B H 1.2826 1.0412 0.6276 0.186 Uiso 1 1 calc R U
H43C H 1.2795 1.0552 0.5200 0.186 Uiso 1 1 calc R U
C44 C 1.3119(14) 0.9071(13) 0.7544(13) 0.091(11) Uiso 1 1 d D U
H44 H 1.2967 0.9543 0.7611 0.109 Uiso 1 1 calc R U
C45 C 1.4036(14) 0.9023(16) 0.7945(18) 0.122(15) Uiso 1 1 d D U
H45A H 1.4360 0.9280 0.7566 0.184 Uiso 1 1 calc R U
H45B H 1.4127 0.9197 0.8575 0.184 Uiso 1 1 calc R U
H45C H 1.4211 0.8562 0.7953 0.184 Uiso 1 1 calc R U
C46 C 1.2570(17) 0.8686(15) 0.8091(18) 0.125(15) Uiso 1 1 d D U
H46A H 1.1989 0.8734 0.7802 0.187 Uiso 1 1 calc R U
H46B H 1.2726 0.8220 0.8101 0.187 Uiso 1 1 calc R U
H46C H 1.2641 0.8855 0.8723 0.187 Uiso 1 1 calc R U
C47 C 1.3412(15) 0.8111(10) 0.5958(16) 0.103(12) Uiso 1 1 d D U
H47 H 1.4010 0.8134 0.6243 0.123 Uiso 1 1 calc R U
C48 C 1.304(2) 0.7510(11) 0.636(2) 0.136(16) Uiso 1 1 d D U
H48A H 1.3070 0.7569 0.7026 0.204 Uiso 1 1 calc R U
H48B H 1.2463 0.7458 0.6070 0.204 Uiso 1 1 calc R U
H48C H 1.3358 0.7118 0.6244 0.204 Uiso 1 1 calc R U
C49 C 1.338(2) 0.8041(15) 0.4916(17) 0.150(17) Uiso 1 1 d D U
H49A H 1.3622 0.8434 0.4677 0.225 Uiso 1 1 calc R U
H49B H 1.3699 0.7652 0.4789 0.225 Uiso 1 1 calc R U
H49C H 1.2804 0.7992 0.4616 0.225 Uiso 1 1 calc R U
C51 C 1.0161(11) 1.2055(8) 0.2107(13) 0.056(10) Uiso 1 1 d DG U
C52 C 0.9462(13) 1.1910(7) 0.1466(12) 0.059(10) Uiso 1 1 d DG U
C53 C 0.8816(10) 1.2361(10) 0.1292(11) 0.072(11) Uiso 1 1 d DG U
H53 H 0.8339 1.2262 0.0853 0.087 Uiso 1 1 calc R U
C54 C 0.8870(11) 1.2958(9) 0.1759(13) 0.079(11) Uiso 1 1 d DG U
H54 H 0.8428 1.3267 0.1640 0.094 Uiso 1 1 calc R U
C55 C 0.9568(13) 1.3103(7) 0.2400(12) 0.073(11) Uiso 1 1 d DG U
H55 H 0.9605 1.3511 0.2720 0.088 Uiso 1 1 calc R U
C56 C 1.0214(10) 1.2652(10) 0.2575(11) 0.063(11) Uiso 1 1 d DG U
H56 H 1.0691 1.2751 0.3013 0.075 Uiso 1 1 calc R U
C61 C 1.1037(14) 1.1403(8) 0.1295(10) 0.061(10) Uiso 1 1 d DG U
C62 C 1.0325(10) 1.1242(8) 0.0682(15) 0.070(11) Uiso 1 1 d DG U
C63 C 1.0376(11) 1.1107(8) -0.0234(13) 0.068(11) Uiso 1 1 d DG U
H63 H 0.9890 1.0997 -0.0653 0.082 Uiso 1 1 calc R U
C64 C 1.1139(14) 1.1133(8) -0.0536(10) 0.068(11) Uiso 1 1 d DG U
H64 H 1.1174 1.1040 -0.1161 0.081 Uiso 1 1 calc R U
C65 C 1.1851(10) 1.1293(8) 0.0077(15) 0.067(11) Uiso 1 1 d DG U
H65 H 1.2373 1.1311 -0.0130 0.081 Uiso 1 1 calc R U
C66 C 1.1800(11) 1.1428(8) 0.0992(13) 0.055(10) Uiso 1 1 d DG U
H66 H 1.2286 1.1538 0.1411 0.066 Uiso 1 1 calc R U
C97 C 1.309(6) 0.961(4) 0.256(5) 0.35(3) Uani 1 1 d . U
C98 C 1.218(5) 0.953(3) 0.168(5) 0.33(4) Uani 1 1 d . U
C99 C 1.347(5) 0.987(4) 0.145(5) 0.35(4) Uani 1 1 d . U

loop_
_atom_site_aniso_label
_atom_site_aniso_U_11
_atom_site_aniso_U_22
_atom_site_aniso_U_33
_atom_site_aniso_U_23
_atom_site_aniso_U_13
_atom_site_aniso_U_12
Si1 0.115(10) 0.095(9) 0.026(8) 0.005(7) 0.014(7) -0.006(8)
Si2 0.133(11) 0.083(9) 0.036(7) 0.008(7) 0.021(7) 0.000(8)
C97 0.48(8) 0.35(6) 0.21(6) 0.11(6) -0.01(6) 0.12(7)
C98 0.47(10) 0.23(6) 0.29(8) 0.07(6) 0.04(7) 0.13(7)
C99 0.45(8) 0.30(7) 0.30(7) 0.11(6) 0.01(7) 0.23(7)

loop_
_atom_type_symbol
_atom_type_description
_atom_type_scat_dispersion_real
_atom_type_scat_dispersion_imag
_atom_type_scat_source
C C 0.0033 0.0016 'International Tables Vol C Tables 4.2.6.8 and 6.1.1.4'
H H 0.0000 0.0000 'International Tables Vol C Tables 4.2.6.8 and 6.1.1.4'
N N 0.0061 0.0033 'International Tables Vol C Tables 4.2.6.8 and 6.1.1.4'
Si Si 0.0817 0.0704 'International Tables Vol C Tables 4.2.6.8 and 6.1.1.4'

loop_
_geom_angle_atom_site_label_1
_geom_angle_atom_site_label_2
_geom_angle_atom_site_label_3
_geom_angle
C2 Si1 C34 106.1(10)
C2 Si1 C31 108.0(10)
C34 Si1 C31 112.5(9)
C2 Si1 C37 107.9(10)
C34 Si1 C37 110.7(9)
C31 Si1 C37 111.2(10)
C4 Si2 C47 106.2(10)
C4 Si2 C44 109.5(10)
C47 Si2 C44 112.1(10)
C4 Si2 C41 106.1(10)
C47 Si2 C41 111.4(10)
C44 Si2 C41 111.3(10)
C2 C1 C11 174(3)
C1 C2 Si1 178(3)
C4 C3 C14 176(3)
C3 C4 Si2 171(3)
C12 C11 C1 124(2)
C12 C11 C26 115(2)
C1 C11 C26 121(3)
C11 C12 C13 122.2(19)
C11 C12 H12 118.9
C13 C12 H12 118.9
C14 C13 C12 126(2)
C14 C13 H13 117.2
C12 C13 H13 117.2
C13 C14 C3 124(2)
C13 C14 C15 114(2)
C3 C14 C15 121(2)
N16 C15 C14 116(2)
N16 C15 C26 122.3(16)
C14 C15 C26 121.4(18)
C15 N16 C17 116(2)
N16 C17 C24 120.8(17)
N16 C17 C18 117(2)
C24 C17 C18 122.0(17)
C19 C18 C17 117(2)
C19 C18 H18 121.6
C17 C18 H18 121.6
C18 C19 C22 121.5(17)
C18 C19 C20 126(2)
C22 C19 C20 112.9(15)
C51 C20 C61 106.3(17)
C51 C20 C19 105.8(18)
C61 C20 C19 103.8(18)
C51 C20 H20 113.4
C61 C20 H20 113.4
C19 C20 H20 113.4
C62 C21 C52 104.9(17)
C62 C21 C22 106.9(19)
C52 C21 C22 104.3(18)
C62 C21 H21 113.3
C52 C21 H21 113.3
C22 C21 H21 113.3
C23 C22 C19 122.3(17)
C23 C22 C21 126(2)
C19 C22 C21 111.4(15)
C22 C23 C24 118(2)
C22 C23 H23 121.0
C24 C23 H23 121.0
N25 C24 C17 122.8(17)
N25 C24 C23 118(2)
C17 C24 C23 119.3(17)
C24 N25 C26 116(2)
N25 C26 C11 117(2)
N25 C26 C15 120.8(16)
C11 C26 C15 121.4(18)
C32 C31 C33 110.3(18)
C32 C31 Si1 114.4(15)
C33 C31 Si1 112.4(14)
C32 C31 H31 106.4
C33 C31 H31 106.4
Si1 C31 H31 106.4
C31 C32 H32A 109.5
C31 C32 H32B 109.5
H32A C32 H32B 109.5
C31 C32 H32C 109.5
H32A C32 H32C 109.5
H32B C32 H32C 109.5
C31 C33 H33A 109.5
C31 C33 H33B 109.5
H33A C33 H33B 109.5
C31 C33 H33C 109.5
H33A C33 H33C 109.5
H33B C33 H33C 109.5
C36 C34 C35 112.8(19)
C36 C34 Si1 112.9(15)
C35 C34 Si1 111.8(15)
C36 C34 H34 106.2
C35 C34 H34 106.2
Si1 C34 H34 106.2
C34 C35 H35A 109.5
C34 C35 H35B 109.5
H35A C35 H35B 109.5
C34 C35 H35C 109.5
H35A C35 H35C 109.5
H35B C35 H35C 109.5
C34 C36 H36A 109.5
C34 C36 H36B 109.5
H36A C36 H36B 109.5
C34 C36 H36C 109.5
H36A C36 H36C 109.5
H36B C36 H36C 109.5
C39 C37 C38 111.9(18)
C39 C37 Si1 113.8(15)
C38 C37 Si1 112.0(14)
C39 C37 H37 106.2
C38 C37 H37 106.2
Si1 C37 H37 106.2
C37 C38 H38A 109.5
C37 C38 H38B 109.5
H38A C38 H38B 109.5
C37 C38 H38C 109.5
H38A C38 H38C 109.5
H38B C38 H38C 109.5
C37 C39 H39A 109.5
C37 C39 H39B 109.5
H39A C39 H39B 109.5
C37 C39 H39C 109.5
H39A C39 H39C 109.5
H39B C39 H39C 109.5
C43 C41 C42 113.1(19)
C43 C41 Si2 112.1(15)
C42 C41 Si2 114.9(16)
C43 C41 H41 105.2
C42 C41 H41 105.2
Si2 C41 H41 105.2
C41 C42 H42A 109.5
C41 C42 H42B 109.5
H42A C42 H42B 109.5
C41 C42 H42C 109.5
H42A C42 H42C 109.5
H42B C42 H42C 109.5
C41 C43 H43A 109.5
C41 C43 H43B 109.5
H43A C43 H43B 109.5
C41 C43 H43C 109.5
H43A C43 H43C 109.5
H43B C43 H43C 109.5
C46 C44 C45 113(2)
C46 C44 Si2 114.0(15)
C45 C44 Si2 112.6(15)
C46 C44 H44 105.5
C45 C44 H44 105.5
Si2 C44 H44 105.5
C44 C45 H45A 109.5
C44 C45 H45B 109.5
H45A C45 H45B 109.5
C44 C45 H45C 109.5
H45A C45 H45C 109.5
H45B C45 H45C 109.5
C44 C46 H46A 109.5
C44 C46 H46B 109.5
H46A C46 H46B 109.5
C44 C46 H46C 109.5
H46A C46 H46C 109.5
H46B C46 H46C 109.5
C48 C47 C49 111(2)
C48 C47 Si2 112.0(15)
C49 C47 Si2 111.9(16)
C48 C47 H47 107.1
C49 C47 H47 107.1
Si2 C47 H47 107.1
C47 C48 H48A 109.5
C47 C48 H48B 109.5
H48A C48 H48B 109.5
C47 C48 H48C 109.5
H48A C48 H48C 109.5
H48B C48 H48C 109.5
C47 C49 H49A 109.5
C47 C49 H49B 109.5
H49A C49 H49B 109.5
C47 C49 H49C 109.5
H49A C49 H49C 109.5
H49B C49 H49C 109.5
C52 C51 C56 120.0
C52 C51 C20 117.0(17)
C56 C51 C20 123.0(17)
C53 C52 C51 120.0
C53 C52 C21 129.3(16)
C51 C52 C21 110.7(16)
C52 C53 C54 120.0
C52 C53 H53 120.0
C54 C53 H53 120.0
C55 C54 C53 120.0
C55 C54 H54 120.0
C53 C54 H54 120.0
C54 C55 C56 120.0
C54 C55 H55 120.0
C56 C55 H55 120.0
C55 C56 C51 120.0
C55 C56 H56 120.0
C51 C56 H56 120.0
C62 C61 C66 120.0
C62 C61 C20 110.6(16)
C66 C61 C20 129.4(16)
C63 C62 C61 120.0
C63 C62 C21 123.0(17)
C61 C62 C21 117.0(17)
C64 C63 C62 120.0
C64 C63 H63 120.0
C62 C63 H63 120.0
C65 C64 C63 120.0
C65 C64 H64 120.0
C63 C64 H64 120.0
C64 C65 C66 120.0
C64 C65 H65 120.0
C66 C65 H65 120.0
C65 C66 C61 120.0
C65 C66 H66 120.0
C61 C66 H66 120.0
C98 C97 C99 76(4)

loop_
_geom_bond_atom_site_label_1
_geom_bond_atom_site_label_2
_geom_bond_distance
Si1 C2 1.86(3)
Si1 C34 1.888(17)
Si1 C31 1.889(17)
Si1 C37 1.892(17)
Si2 C4 1.86(3)
Si2 C47 1.890(18)
Si2 C44 1.890(17)
Si2 C41 1.894(17)
C1 C2 1.17(3)
C1 C11 1.37(3)
C3 C4 1.17(3)
C3 C14 1.37(3)
C11 C12 1.37(2)
C11 C26 1.42(2)
C12 C13 1.38(3)
C12 H12 0.9500
C13 C14 1.37(2)
C13 H13 0.9500
C14 C15 1.42(2)
C15 N16 1.36(2)
C15 C26 1.42(3)
N16 C17 1.36(2)
C17 C24 1.42(3)
C17 C18 1.42(2)
C18 C19 1.37(2)
C18 H18 0.9500
C19 C22 1.43(3)
C19 C20 1.54(3)
C20 C51 1.47(2)
C20 C61 1.53(2)
C20 H20 1.0000
C21 C62 1.47(2)
C21 C52 1.53(2)
C21 C22 1.56(3)
C21 H21 1.0000
C22 C23 1.36(2)
C23 C24 1.42(2)
C23 H23 0.9500
C24 N25 1.34(2)
N25 C26 1.37(2)
C31 C32 1.529(16)
C31 C33 1.531(16)
C31 H31 1.0000
C32 H32A 0.9800
C32 H32B 0.9800
C32 H32C 0.9800
C33 H33A 0.9800
C33 H33B 0.9800
C33 H33C 0.9800
C34 C36 1.525(16)
C34 C35 1.531(16)
C34 H34 1.0000
C35 H35A 0.9800
C35 H35B 0.9800
C35 H35C 0.9800
C36 H36A 0.9800
C36 H36B 0.9800
C36 H36C 0.9800
C37 C39 1.526(16)
C37 C38 1.530(16)
C37 H37 1.0000
C38 H38A 0.9800
C38 H38B 0.9800
C38 H38C 0.9800
C39 H39A 0.9800
C39 H39B 0.9800
C39 H39C 0.9800
C41 C43 1.519(16)
C41 C42 1.520(16)
C41 H41 1.0000
C42 H42A 0.9800
C42 H42B 0.9800
C42 H42C 0.9800
C43 H43A 0.9800
C43 H43B 0.9800
C43 H43C 0.9800
C44 C46 1.515(16)
C44 C45 1.521(16)
C44 H44 1.0000
C45 H45A 0.9800
C45 H45B 0.9800
C45 H45C 0.9800
C46 H46A 0.9800
C46 H46B 0.9800
C46 H46C 0.9800
C47 C48 1.524(16)
C47 C49 1.532(17)
C47 H47 1.0000
C48 H48A 0.9800
C48 H48B 0.9800
C48 H48C 0.9800
C49 H49A 0.9800
C49 H49B 0.9800
C49 H49C 0.9800
C51 C52 1.3900
C51 C56 1.3900
C52 C53 1.3900
C53 C54 1.3900
C53 H53 0.9500
C54 C55 1.3900
C54 H54 0.9500
C55 C56 1.3900
C55 H55 0.9500
C56 H56 0.9500
C61 C62 1.3900
C61 C66 1.3900
C62 C63 1.3900
C63 C64 1.3900
C63 H63 0.9500
C64 C65 1.3900
C64 H64 0.9500
C65 C66 1.3900
C65 H65 0.9500
C66 H66 0.9500
C97 C98 1.82(9)
C97 C99 1.91(9)

loop_
_geom_torsion_atom_site_label_1
_geom_torsion_atom_site_label_2
_geom_torsion_atom_site_label_3
_geom_torsion_atom_site_label_4
_geom_torsion
C1 C11 C12 C13 174(3)
C26 C11 C12 C13 -5(4)
C11 C12 C13 C14 6(5)
C12 C13 C14 C3 -173(3)
C12 C13 C14 C15 -4(4)
C13 C14 C15 N16 -179(2)
C3 C14 C15 N16 -9(4)
C13 C14 C15 C26 3(4)
C3 C14 C15 C26 172(3)
C14 C15 N16 C17 -179(3)
C26 C15 N16 C17 0(4)
C15 N16 C17 C24 -7(4)
C15 N16 C17 C18 -179(2)
N16 C17 C18 C19 173(3)
C24 C17 C18 C19 1(5)
C17 C18 C19 C22 -1(5)
C17 C18 C19 C20 175(2)
C18 C19 C20 C51 -125(3)
C22 C19 C20 C51 51(3)
C18 C19 C20 C61 123(3)
C22 C19 C20 C61 -61(3)
C18 C19 C22 C23 0(5)
C20 C19 C22 C23 -176(2)
C18 C19 C22 C21 -178(2)
C20 C19 C22 C21 6(4)
C62 C21 C22 C23 -128(3)
C52 C21 C22 C23 121(3)
C62 C21 C22 C19 50(3)
C52 C21 C22 C19 -61(3)
C19 C22 C23 C24 0(4)
C21 C22 C23 C24 177(2)
N16 C17 C24 N25 9(5)
C18 C17 C24 N25 -180(3)
N16 C17 C24 C23 -172(2)
C18 C17 C24 C23 -1(5)
C22 C23 C24 N25 179(2)
C22 C23 C24 C17 1(4)
C17 C24 N25 C26 -3(4)
C23 C24 N25 C26 179(2)
C24 N25 C26 C11 -177(2)
C24 N25 C26 C15 -5(4)
C12 C11 C26 N25 176(2)
C1 C11 C26 N25 -3(4)
C12 C11 C26 C15 4(4)
C1 C11 C26 C15 -175(3)
N16 C15 C26 N25 7(5)
C14 C15 C26 N25 -175(2)
N16 C15 C26 C11 178(3)
C14 C15 C26 C11 -3(5)
C2 Si1 C31 C32 -28(2)
C34 Si1 C31 C32 89(2)
C37 Si1 C31 C32 -146.4(18)
C2 Si1 C31 C33 -155.0(18)
C34 Si1 C31 C33 -38(2)
C37 Si1 C31 C33 86.8(19)
C2 Si1 C34 C36 61(2)
C31 Si1 C34 C36 -57(2)
C37 Si1 C34 C36 177.7(18)
C2 Si1 C34 C35 -68(2)
C31 Si1 C34 C35 174.3(17)
C37 Si1 C34 C35 49(2)
C2 Si1 C37 C39 168.6(17)
C34 Si1 C37 C39 53(2)
C31 Si1 C37 C39 -73.1(19)
C2 Si1 C37 C38 -63(2)
C34 Si1 C37 C38 -179.1(17)
C31 Si1 C37 C38 55(2)
C4 Si2 C41 C43 52(2)
C47 Si2 C41 C43 167(2)
C44 Si2 C41 C43 -67(2)
C4 Si2 C41 C42 -177.0(19)
C47 Si2 C41 C42 -62(2)
C44 Si2 C41 C42 64(2)
C4 Si2 C44 C46 38(2)
C47 Si2 C44 C46 -80(2)
C41 Si2 C44 C46 154.6(19)
C4 Si2 C44 C45 168.0(19)
C47 Si2 C44 C45 50(2)
C41 Si2 C44 C45 -75(2)
C4 Si2 C47 C48 -54(2)
C44 Si2 C47 C48 65(2)
C41 Si2 C47 C48 -169.4(19)
C4 Si2 C47 C49 71(2)
C44 Si2 C47 C49 -169.2(19)
C41 Si2 C47 C49 -44(2)
C61 C20 C51 C52 53.4(19)
C19 C20 C51 C52 -57(2)
C61 C20 C51 C56 -126.0(14)
C19 C20 C51 C56 124.1(17)
C56 C51 C52 C53 0.0
C20 C51 C52 C53 -179.4(17)
C56 C51 C52 C21 -179.3(16)
C20 C51 C52 C21 1.3(15)
C62 C21 C52 C53 125.5(15)
C22 C21 C52 C53 -122.2(18)
C62 C21 C52 C51 -55.2(18)
C22 C21 C52 C51 57.0(18)
C51 C52 C53 C54 0.0
C21 C52 C53 C54 179.2(19)
C52 C53 C54 C55 0.0
C53 C54 C55 C56 0.0
C54 C55 C56 C51 0.0
C52 C51 C56 C55 0.0
C20 C51 C56 C55 179.4(18)
C51 C20 C61 C62 -52.4(18)
C19 C20 C61 C62 58.9(18)
C51 C20 C61 C66 125.1(15)
C19 C20 C61 C66 -123.5(17)
C66 C61 C62 C63 0.0
C20 C61 C62 C63 177.8(16)
C66 C61 C62 C21 -179.9(17)
C20 C61 C62 C21 -2.1(15)
C52 C21 C62 C63 -123.5(15)
C22 C21 C62 C63 126.1(16)
C52 C21 C62 C61 56.4(19)
C22 C21 C62 C61 -54(2)
C61 C62 C63 C64 0.0
C21 C62 C63 C64 179.9(18)
C62 C63 C64 C65 0.0
C63 C64 C65 C66 0.0
C64 C65 C66 C61 0.0
C62 C61 C66 C65 0.0
C20 C61 C66 C65 -177.3(19)
